data_4339478
loop_
_publ_author_name
'Vaiana, Lea'
'Regueiro-Figueroa, Mart\'in'
'Mato-Iglesias, Marta'
'Platas-Iglesias, Carlos'
'Esteban-G\'omez, David'
'de Blas, Andr\'es'
'Rodr\'iguez-Blas, Teresa'

_publ_section_title
;
 Seven-coordination versus six-coordination in divalent first-row
 transition-metal complexes derived from 1,10-diaza-15-crown-5.
;
_journal_issue 20
_journal_name_full 'Inorganic chemistry'
_journal_page_first 8271
_journal_page_last 8282
_journal_paper_doi 10.1021/ic7008946
_journal_volume 46
_journal_year 2007
_chemical_compound_source 'synthesis as described'
_chemical_formula_moiety 'C26 H34 N6 O3 Zn, 2(Cl O4)'
_chemical_formula_sum 'C26 H34 Cl2 N6 O11 Zn'
_chemical_formula_weight 742.86
_chemical_name_systematic
;
 ?
;
_space_group_IT_number 2
_symmetry_cell_setting triclinic
_symmetry_Int_Tables_number 2
_symmetry_space_group_name_Hall '-P 1'
_symmetry_space_group_name_H-M 'P -1'
_atom_sites_solution_hydrogens geom
_atom_sites_solution_primary direct
_atom_sites_solution_secondary difmap
_audit_conform_dict_location ftp://ftp.iucr.org/pub/cif_core.dic
_audit_conform_dict_name cif_core.dic
_audit_conform_dict_version 2.3
_audit_creation_date 2006-04-19T17:49:08-00:00
_audit_creation_method 'WinGX routine CIF_UPDATE'
_cell_angle_alpha 94.609(6)
_cell_angle_beta 109.246(5)
_cell_angle_gamma 112.763(5)
_cell_formula_units_Z 2
_cell_length_a 11.050(3)
_cell_length_b 12.046(3)
_cell_length_c 13.570(4)
_cell_measurement_reflns_used 799
_cell_measurement_temperature 100.0(2)
_cell_measurement_theta_max 21.405
_cell_measurement_theta_min 2.46
_cell_measurement_wavelength 0.71073
_cell_volume 1527.0(7)
_computing_cell_refinement 'BRUKER Smart'
_computing_data_collection 'BRUKER Smart'
_computing_molecular_graphics 'Ortep-3 for Windows (Farrugia, 1997)'
_computing_publication_material 'WinGX publication routines (Farrugia, 1999)'
_computing_structure_refinement 'SHELXL-97 (Sheldrick, 1997)'
_computing_structure_solution 'DIRDIF99, Beurskens et al. 1999'
_diffrn_ambient_temperature 100(2)
_diffrn_measured_fraction_theta_full 0.986
_diffrn_measured_fraction_theta_max 0.986
_diffrn_measurement_device_type 'Smart-CCD-1000 BRUKER'
_diffrn_measurement_method 'omega scans'
_diffrn_radiation_monochromator graphite
_diffrn_radiation_probe x-ray
_diffrn_radiation_type MoK\a
_diffrn_radiation_wavelength 0.71073
_diffrn_reflns_av_R_equivalents 0.1087
_diffrn_reflns_av_unetI/netI 0.159
_diffrn_reflns_limit_h_max 13
_diffrn_reflns_limit_h_min -13
_diffrn_reflns_limit_k_max 14
_diffrn_reflns_limit_k_min -14
_diffrn_reflns_limit_l_max 16
_diffrn_reflns_limit_l_min -16
_diffrn_reflns_number 15721
_diffrn_reflns_theta_full 25.81
_diffrn_reflns_theta_max 25.81
_diffrn_reflns_theta_min 1.64
_exptl_absorpt_coefficient_mu 1.049
_exptl_absorpt_correction_T_max 0.9502
_exptl_absorpt_correction_T_min 0.5363
_exptl_absorpt_correction_type multi-scan
_exptl_absorpt_process_details
;
SADABS: Area-Detector Absorption Correction;  
Siemens Industrial Automation, Inc.: Madison, WI, 1996. 
;
_exptl_crystal_colour Colourless
_exptl_crystal_density_diffrn 1.616
_exptl_crystal_density_method 'not measured'
_exptl_crystal_description prism
_exptl_crystal_F_000 768
_exptl_crystal_size_max 0.08
_exptl_crystal_size_mid 0.08
_exptl_crystal_size_min 0.05
_refine_diff_density_max 1.133
_refine_diff_density_min -1.041
_refine_diff_density_rms 0.128
_refine_ls_extinction_method none
_refine_ls_goodness_of_fit_ref 1.008
_refine_ls_hydrogen_treatment constr
_refine_ls_matrix_type full
_refine_ls_number_parameters 415
_refine_ls_number_reflns 5817
_refine_ls_number_restraints 41
_refine_ls_restrained_S_all 1.013
_refine_ls_R_factor_all 0.1536
_refine_ls_R_factor_gt 0.0603
_refine_ls_shift/su_max 0
_refine_ls_shift/su_mean 0
_refine_ls_structure_factor_coef Fsqd
_refine_ls_weighting_details 'calc w=1/[\s^2^(Fo^2^)+(0.0600P)^2^+1.0802P] where P=(Fo^2^+2Fc^2^)/3'
_refine_ls_weighting_scheme calc
_refine_ls_wR_factor_gt 0.1242
_refine_ls_wR_factor_ref 0.1611
_reflns_number_gt 2960
_reflns_number_total 5817
_reflns_threshold_expression >2sigma(I)
_cod_data_source_file ic7008946-file004.cif
_cod_data_source_block compound5
_cod_database_code 4339478

loop_
_symmetry_equiv_pos_as_xyz
'x, y, z'
'-x, -y, -z'

loop_
_atom_site_label
_atom_site_type_symbol
_atom_site_fract_x
_atom_site_fract_y
_atom_site_fract_z
_atom_site_U_iso_or_equiv
_atom_site_adp_type
_atom_site_occupancy
_atom_site_symmetry_multiplicity
_atom_site_calc_flag
_atom_site_refinement_flags
_atom_site_disorder_assembly
_atom_site_disorder_group
Zn1 Zn 0.91067(8) 0.80513(7) 0.71314(6) 0.0157(2) Uani 1 1 d . . .
C1 C 0.6419(6) 0.7318(5) 0.3739(5) 0.0150(14) Uani 1 1 d U . .
C2 C 0.5759(7) 0.6728(6) 0.2636(5) 0.0197(16) Uani 1 1 d . . .
H2 H 0.498 0.6828 0.2156 0.024 Uiso 1 1 calc R . .
C3 C 0.6308(7) 0.6006(6) 0.2300(5) 0.0226(16) Uani 1 1 d . . .
H3 H 0.5883 0.5569 0.1568 0.027 Uiso 1 1 calc R . .
C4 C 0.7492(7) 0.5888(6) 0.3011(5) 0.0210(16) Uani 1 1 d . . .
H4 H 0.7849 0.5386 0.274 0.025 Uiso 1 1 calc R . .
C5 C 0.8143(7) 0.6479(6) 0.4085(5) 0.0206(15) Uani 1 1 d . . .
H5 H 0.8936 0.639 0.4555 0.025 Uiso 1 1 calc R . .
C6 C 0.7598(6) 0.7217(5) 0.4465(5) 0.0146(14) Uani 1 1 d . . .
C7 C 0.7066(6) 0.8394(5) 0.5364(5) 0.0134(13) Uani 1 1 d U . .
C8 C 0.7038(7) 0.9154(6) 0.6275(5) 0.0205(15) Uani 1 1 d . . .
H8A H 0.7673 1.004 0.6383 0.025 Uiso 1 1 calc R . .
H8B H 0.6057 0.9063 0.6107 0.025 Uiso 1 1 calc R . .
C9 C 0.6312(7) 0.7704(6) 0.7350(5) 0.0244(17) Uani 1 1 d . . .
H9A H 0.5481 0.7896 0.7161 0.029 Uiso 1 1 calc R . .
H9B H 0.6582 0.7632 0.8106 0.029 Uiso 1 1 calc R . .
C10 C 0.5894(7) 0.6497(6) 0.6641(5) 0.0227(16) Uani 1 1 d . . .
H10A H 0.5118 0.5821 0.6749 0.027 Uiso 1 1 calc R . .
H10B H 0.5561 0.653 0.5877 0.027 Uiso 1 1 calc R . .
C11 C 0.7019(7) 0.5214(6) 0.6328(5) 0.0243(17) Uani 1 1 d . . .
H11A H 0.6665 0.5197 0.5553 0.029 Uiso 1 1 calc R . .
H11B H 0.6343 0.446 0.6443 0.029 Uiso 1 1 calc R . .
C12 C 0.8478(7) 0.5265(6) 0.6705(5) 0.0236(16) Uani 1 1 d . . .
H12A H 0.8834 0.5282 0.7481 0.028 Uiso 1 1 calc R . .
H12B H 0.8464 0.4535 0.6301 0.028 Uiso 1 1 calc R . .
C13 C 1.0809(7) 0.6605(6) 0.6812(5) 0.0227(16) Uani 1 1 d . . .
H13A H 1.089 0.5992 0.6337 0.027 Uiso 1 1 calc R . .
H13B H 1.1213 0.6546 0.7564 0.027 Uiso 1 1 calc R . .
C14 C 1.1591(7) 0.7900(6) 0.6700(5) 0.0221(16) Uani 1 1 d . . .
H14A H 1.2619 0.8113 0.6934 0.026 Uiso 1 1 calc R . .
H14B H 1.1225 0.7922 0.5934 0.026 Uiso 1 1 calc R . .
C15 C 1.1787(7) 0.9994(6) 0.6974(5) 0.0221(16) Uani 1 1 d . . .
H15A H 1.1253 0.9806 0.6188 0.026 Uiso 1 1 calc R . .
H15B H 1.2819 1.0385 0.7123 0.026 Uiso 1 1 calc R . .
C16 C 1.1432(7) 1.0879(6) 0.7533(5) 0.0232(16) Uani 1 1 d . . .
H16A H 1.2216 1.1357 0.824 0.028 Uiso 1 1 calc R . .
H16B H 1.1278 1.1468 0.7094 0.028 Uiso 1 1 calc R . .
C17 C 0.9569(7) 1.0779(6) 0.8148(5) 0.0252(17) Uani 1 1 d . . .
H17A H 0.9291 1.1317 0.7699 0.03 Uiso 1 1 calc R . .
H17B H 1.0269 1.1299 0.8871 0.03 Uiso 1 1 calc R . .
C18 C 0.8279(7) 0.9787(6) 0.8224(5) 0.0229(16) Uani 1 1 d . . .
H18A H 0.858 0.9483 0.8876 0.027 Uiso 1 1 calc R . .
H18B H 0.7626 1.014 0.8286 0.027 Uiso 1 1 calc R . .
C19 C 1.2272(7) 0.9058(6) 0.8500(5) 0.0200(16) Uani 1 1 d . . .
H19A H 1.3111 0.8898 0.8587 0.024 Uiso 1 1 calc R . .
H19B H 1.2623 0.9937 0.8853 0.024 Uiso 1 1 calc R . .
C20 C 1.1424(7) 0.8257(6) 0.9025(5) 0.0185(15) Uani 1 1 d . . .
C21 C 1.0853(7) 0.7178(6) 1.0184(5) 0.0153(14) Uani 1 1 d . . .
C22 C 1.0825(8) 0.6583(6) 1.1012(5) 0.0237(16) Uani 1 1 d . . .
H22 H 1.1673 0.663 1.1537 0.028 Uiso 1 1 calc R . .
C23 C 0.9515(8) 0.5922(7) 1.1037(6) 0.0308(18) Uani 1 1 d . . .
H23 H 0.9457 0.5526 1.1609 0.037 Uiso 1 1 calc R . .
C24 C 0.8262(8) 0.5816(6) 1.0243(5) 0.0270(17) Uani 1 1 d . . .
H24 H 0.737 0.5323 1.0273 0.032 Uiso 1 1 calc R . .
C25 C 0.8287(7) 0.6405(6) 0.9423(5) 0.0222(16) Uani 1 1 d . . .
H25 H 0.7434 0.6343 0.8893 0.027 Uiso 1 1 calc R . .
C26 C 0.9617(7) 0.7099(6) 0.9398(5) 0.0179(15) Uani 1 1 d . . .
Cl1 Cl 0.70677(17) 0.19240(15) 0.54096(13) 0.0207(4) Uani 1 1 d . . .
Cl2 Cl 0.49997(18) 0.75893(18) 0.96570(14) 0.0319(5) Uani 1 1 d U . .
N1 N 0.6122(5) 0.8076(4) 0.4345(4) 0.0158(12) Uani 1 1 d U . .
H1 H 0.5437 0.8309 0.4106 0.019 Uiso 1 1 calc R . .
N2 N 0.7984(5) 0.7912(4) 0.5491(4) 0.0163(12) Uani 1 1 d . . .
N3 N 0.7519(5) 0.8738(5) 0.7258(4) 0.0191(13) Uani 1 1 d . . .
N4 N 1.1418(5) 0.8832(5) 0.7343(4) 0.0182(13) Uani 1 1 d . . .
N5 N 1.1982(6) 0.7906(5) 0.9918(4) 0.0210(13) Uani 1 1 d . . .
H5A H 1.289 0.8101 1.027 0.025 Uiso 1 1 calc R . .
N6 N 1.0018(5) 0.7806(5) 0.8679(4) 0.0179(12) Uani 1 1 d . . .
O1 O 0.7148(4) 0.6300(4) 0.6944(3) 0.0204(11) Uani 1 1 d . . .
O2 O 0.9360(4) 0.6378(4) 0.6511(3) 0.0198(10) Uani 1 1 d . . .
O3 O 1.0162(5) 1.0140(4) 0.7666(3) 0.0237(11) Uani 1 1 d . . .
O4 O 0.6567(5) 0.1813(4) 0.6282(3) 0.0240(11) Uani 1 1 d . . .
O5 O 0.6451(5) 0.0729(4) 0.4687(4) 0.0277(12) Uani 1 1 d . . .
O6 O 0.8591(5) 0.2404(5) 0.5869(4) 0.0359(13) Uani 1 1 d . . .
O7 O 0.6656(5) 0.2752(4) 0.4828(4) 0.0299(12) Uani 1 1 d . . .
O8 O 0.5672(10) 0.6855(10) 0.9875(5) 0.138(4) Uani 1 1 d U A 1
O9 O 0.5829(10) 0.8653(7) 0.9410(6) 0.151(5) Uani 1 1 d U A 1
O10 O 0.3723(6) 0.6969(5) 0.8755(4) 0.0501(16) Uani 1 1 d . A .
O11 O 0.4772(5) 0.8012(4) 1.0575(3) 0.0289(12) Uani 1 1 d . A .

loop_
_atom_site_aniso_label
_atom_site_aniso_U_11
_atom_site_aniso_U_22
_atom_site_aniso_U_33
_atom_site_aniso_U_23
_atom_site_aniso_U_13
_atom_site_aniso_U_12
Zn1 0.0143(4) 0.0140(4) 0.0135(4) 0.0019(3) 0.0018(3) 0.0044(3)
C1 0.014(3) 0.007(3) 0.019(3) 0.004(3) 0.007(3) 0.000(3)
C2 0.013(3) 0.018(4) 0.019(4) 0.003(3) 0.004(3) 0.000(3)
C3 0.026(4) 0.021(4) 0.019(4) 0.002(3) 0.014(3) 0.005(3)
C4 0.019(4) 0.018(4) 0.026(4) 0.003(3) 0.008(3) 0.008(3)
C5 0.019(4) 0.025(4) 0.022(4) 0.008(3) 0.006(3) 0.014(3)
C6 0.017(3) 0.006(3) 0.022(4) 0.006(3) 0.013(3) 0.002(3)
C7 0.011(3) 0.011(3) 0.017(3) 0.004(3) 0.003(2) 0.005(3)
C8 0.022(4) 0.017(4) 0.015(4) 0.001(3) -0.001(3) 0.009(3)
C9 0.023(4) 0.033(4) 0.022(4) 0.009(3) 0.012(3) 0.013(3)
C10 0.014(4) 0.021(4) 0.024(4) 0.003(3) 0.002(3) 0.004(3)
C11 0.024(4) 0.012(4) 0.027(4) -0.002(3) 0.011(3) -0.002(3)
C12 0.030(4) 0.014(4) 0.022(4) 0.005(3) 0.004(3) 0.010(3)
C13 0.021(4) 0.024(4) 0.018(4) 0.001(3) -0.001(3) 0.012(3)
C14 0.020(4) 0.032(4) 0.018(4) 0.008(3) 0.006(3) 0.016(3)
C15 0.020(4) 0.016(4) 0.024(4) 0.010(3) 0.008(3) 0.002(3)
C16 0.016(4) 0.014(4) 0.030(4) 0.012(3) 0.003(3) 0.000(3)
C17 0.023(4) 0.022(4) 0.023(4) -0.004(3) 0.002(3) 0.011(3)
C18 0.027(4) 0.027(4) 0.012(4) 0.000(3) 0.002(3) 0.015(3)
C19 0.015(4) 0.012(3) 0.023(4) 0.008(3) 0.002(3) 0.001(3)
C20 0.019(4) 0.020(4) 0.010(3) 0.001(3) 0.001(3) 0.006(3)
C21 0.021(4) 0.017(4) 0.009(3) 0.008(3) 0.005(3) 0.010(3)
C22 0.034(4) 0.028(4) 0.023(4) 0.013(3) 0.017(3) 0.021(4)
C23 0.045(5) 0.037(5) 0.030(4) 0.020(4) 0.023(4) 0.028(4)
C24 0.034(4) 0.029(4) 0.024(4) 0.013(3) 0.016(4) 0.014(4)
C25 0.028(4) 0.020(4) 0.026(4) 0.009(3) 0.015(3) 0.013(3)
C26 0.029(4) 0.015(3) 0.015(4) 0.003(3) 0.010(3) 0.013(3)
Cl1 0.0209(9) 0.0193(9) 0.0210(9) 0.0030(7) 0.0059(7) 0.0101(8)
Cl2 0.0227(10) 0.0420(12) 0.0234(10) -0.0065(8) 0.0061(8) 0.0119(9)
N1 0.016(3) 0.018(3) 0.014(3) 0.005(2) -0.001(2) 0.013(2)
N2 0.020(3) 0.010(3) 0.017(3) -0.002(2) 0.005(2) 0.008(2)
N3 0.018(3) 0.017(3) 0.017(3) 0.001(2) 0.003(2) 0.007(3)
N4 0.018(3) 0.014(3) 0.013(3) 0.003(2) 0.001(2) 0.003(2)
N5 0.018(3) 0.023(3) 0.020(3) 0.009(3) 0.003(3) 0.010(3)
N6 0.017(3) 0.015(3) 0.017(3) 0.001(2) 0.004(2) 0.006(2)
O1 0.017(2) 0.020(3) 0.019(3) 0.003(2) 0.003(2) 0.007(2)
O2 0.018(2) 0.017(2) 0.018(2) 0.0041(19) 0.002(2) 0.005(2)
O3 0.020(3) 0.018(3) 0.027(3) 0.001(2) 0.007(2) 0.005(2)
O4 0.025(3) 0.033(3) 0.019(3) 0.006(2) 0.010(2) 0.016(2)
O5 0.038(3) 0.013(2) 0.028(3) -0.003(2) 0.013(2) 0.010(2)
O6 0.021(3) 0.051(3) 0.033(3) 0.009(3) 0.010(2) 0.013(3)
O7 0.039(3) 0.021(3) 0.028(3) 0.010(2) 0.005(2) 0.019(2)
O8 0.164(8) 0.253(11) 0.033(4) -0.028(5) -0.027(4) 0.194(8)
O9 0.171(8) 0.074(5) 0.112(7) -0.060(4) 0.120(7) -0.078(5)
O10 0.045(4) 0.066(4) 0.028(3) -0.011(3) -0.010(3) 0.038(3)
O11 0.028(3) 0.040(3) 0.017(3) 0.003(2) 0.006(2) 0.018(2)

loop_
_atom_type_symbol
_atom_type_description
_atom_type_scat_dispersion_real
_atom_type_scat_dispersion_imag
_atom_type_scat_source
C C 0.0033 0.0016 'International Tables Vol C Tables 4.2.6.8 and 6.1.1.4'
H H 0 0 'International Tables Vol C Tables 4.2.6.8 and 6.1.1.4'
Cl Cl 0.1484 0.1585 'International Tables Vol C Tables 4.2.6.8 and 6.1.1.4'
N N 0.0061 0.0033 'International Tables Vol C Tables 4.2.6.8 and 6.1.1.4'
O O 0.0106 0.006 'International Tables Vol C Tables 4.2.6.8 and 6.1.1.4'
Zn Zn 0.2839 1.4301 'International Tables Vol C Tables 4.2.6.8 and 6.1.1.4'

loop_
_geom_angle_atom_site_label_1
_geom_angle_atom_site_label_2
_geom_angle_atom_site_label_3
_geom_angle
_geom_angle_publ_flag
N6 Zn1 N2 168.73(19) yes
N6 Zn1 N3 103.98(19) yes
N2 Zn1 N3 79.48(19) yes
N6 Zn1 O3 94.19(18) yes
N2 Zn1 O3 97.06(17) yes
N3 Zn1 O3 69.71(17) yes
N6 Zn1 N4 80.25(19) yes
N2 Zn1 N4 104.35(19) yes
N3 Zn1 N4 138.95(19) yes
O3 Zn1 N4 69.25(17) yes
N6 Zn1 O2 86.05(17) yes
N2 Zn1 O2 85.17(17) yes
N3 Zn1 O2 144.57(17) yes
O3 Zn1 O2 144.43(16) yes
N4 Zn1 O2 75.78(17) yes
N6 Zn1 O1 85.05(18) yes
N2 Zn1 O1 85.49(17) yes
N3 Zn1 O1 75.48(17) yes
O3 Zn1 O1 143.92(16) yes
N4 Zn1 O1 144.97(17) yes
O2 Zn1 O1 71.61(15) yes
N1 C1 C6 105.3(5) ?
N1 C1 C2 131.2(6) ?
C6 C1 C2 123.5(6) ?
C3 C2 C1 115.9(6) ?
C3 C2 H2 122.1 ?
C1 C2 H2 122.1 ?
C2 C3 C4 121.9(6) ?
C2 C3 H3 119.1 ?
C4 C3 H3 119.1 ?
C5 C4 C3 122.0(6) ?
C5 C4 H4 119 ?
C3 C4 H4 119 ?
C4 C5 C6 117.9(6) ?
C4 C5 H5 121 ?
C6 C5 H5 121 ?
C5 C6 N2 132.3(6) ?
C5 C6 C1 118.9(6) ?
N2 C6 C1 108.8(5) ?
N2 C7 N1 113.0(5) ?
N2 C7 C8 123.2(5) ?
N1 C7 C8 123.7(5) ?
N3 C8 C7 109.4(5) ?
N3 C8 H8A 109.8 ?
C7 C8 H8A 109.8 ?
N3 C8 H8B 109.8 ?
C7 C8 H8B 109.8 ?
H8A C8 H8B 108.2 ?
N3 C9 C10 112.6(5) ?
N3 C9 H9A 109.1 ?
C10 C9 H9A 109.1 ?
N3 C9 H9B 109.1 ?
C10 C9 H9B 109.1 ?
H9A C9 H9B 107.8 ?
O1 C10 C9 105.8(5) ?
O1 C10 H10A 110.6 ?
C9 C10 H10A 110.6 ?
O1 C10 H10B 110.6 ?
C9 C10 H10B 110.6 ?
H10A C10 H10B 108.7 ?
O1 C11 C12 106.5(5) ?
O1 C11 H11A 110.4 ?
C12 C11 H11A 110.4 ?
O1 C11 H11B 110.4 ?
C12 C11 H11B 110.4 ?
H11A C11 H11B 108.6 ?
O2 C12 C11 105.8(5) ?
O2 C12 H12A 110.6 ?
C11 C12 H12A 110.6 ?
O2 C12 H12B 110.6 ?
C11 C12 H12B 110.6 ?
H12A C12 H12B 108.7 ?
O2 C13 C14 106.4(5) ?
O2 C13 H13A 110.5 ?
C14 C13 H13A 110.5 ?
O2 C13 H13B 110.5 ?
C14 C13 H13B 110.5 ?
H13A C13 H13B 108.7 ?
N4 C14 C13 112.1(5) ?
N4 C14 H14A 109.2 ?
C13 C14 H14A 109.2 ?
N4 C14 H14B 109.2 ?
C13 C14 H14B 109.2 ?
H14A C14 H14B 107.9 ?
N4 C15 C16 110.8(5) ?
N4 C15 H15A 109.5 ?
C16 C15 H15A 109.5 ?
N4 C15 H15B 109.5 ?
C16 C15 H15B 109.5 ?
H15A C15 H15B 108.1 ?
O3 C16 C15 106.2(5) ?
O3 C16 H16A 110.5 ?
C15 C16 H16A 110.5 ?
O3 C16 H16B 110.5 ?
C15 C16 H16B 110.5 ?
H16A C16 H16B 108.7 ?
O3 C17 C18 105.9(5) ?
O3 C17 H17A 110.6 ?
C18 C17 H17A 110.6 ?
O3 C17 H17B 110.6 ?
C18 C17 H17B 110.6 ?
H17A C17 H17B 108.7 ?
N3 C18 C17 110.5(5) ?
N3 C18 H18A 109.5 ?
C17 C18 H18A 109.5 ?
N3 C18 H18B 109.5 ?
C17 C18 H18B 109.5 ?
H18A C18 H18B 108.1 ?
C20 C19 N4 111.3(5) ?
C20 C19 H19A 109.4 ?
N4 C19 H19A 109.4 ?
C20 C19 H19B 109.4 ?
N4 C19 H19B 109.4 ?
H19A C19 H19B 108 ?
N6 C20 N5 111.9(6) ?
N6 C20 C19 123.7(6) ?
N5 C20 C19 124.3(6) ?
C22 C21 C26 122.2(6) ?
C22 C21 N5 131.5(6) ?
C26 C21 N5 106.3(5) ?
C23 C22 C21 116.8(6) ?
C23 C22 H22 121.6 ?
C21 C22 H22 121.6 ?
C22 C23 C24 121.6(7) ?
C22 C23 H23 119.2 ?
C24 C23 H23 119.2 ?
C25 C24 C23 121.6(7) ?
C25 C24 H24 119.2 ?
C23 C24 H24 119.2 ?
C24 C25 C26 117.3(6) ?
C24 C25 H25 121.3 ?
C26 C25 H25 121.3 ?
C21 C26 C25 120.4(6) ?
C21 C26 N6 107.9(6) ?
C25 C26 N6 131.7(6) ?
O6 Cl1 O7 110.1(3) ?
O6 Cl1 O5 109.8(3) ?
O7 Cl1 O5 109.2(3) ?
O6 Cl1 O4 108.2(3) ?
O7 Cl1 O4 109.4(3) ?
O5 Cl1 O4 110.1(3) ?
O8 Cl2 O10 110.2(4) ?
O8 Cl2 O9 110.7(7) ?
O10 Cl2 O9 106.6(5) ?
O8 Cl2 O11 111.2(4) ?
O10 Cl2 O11 111.6(3) ?
O9 Cl2 O11 106.4(4) ?
C7 N1 C1 107.8(5) ?
C7 N1 H1 126.1 ?
C1 N1 H1 126.1 ?
C7 N2 C6 105.1(5) ?
C7 N2 Zn1 111.9(4) ?
C6 N2 Zn1 140.4(4) ?
C8 N3 C9 111.1(5) ?
C8 N3 C18 111.0(5) ?
C9 N3 C18 111.7(5) ?
C8 N3 Zn1 107.0(4) ?
C9 N3 Zn1 108.7(4) ?
C18 N3 Zn1 107.2(4) ?
C14 N4 C19 110.8(5) ?
C14 N4 C15 111.0(5) ?
C19 N4 C15 111.3(5) ?
C14 N4 Zn1 108.0(4) ?
C19 N4 Zn1 106.9(4) ?
C15 N4 Zn1 108.7(4) ?
C20 N5 C21 107.5(5) ?
C20 N5 H5A 126.2 ?
C21 N5 H5A 126.2 ?
C20 N6 C26 106.4(5) ?
C20 N6 Zn1 111.9(4) ?
C26 N6 Zn1 140.0(4) ?
C11 O1 C10 115.8(5) ?
C11 O1 Zn1 113.4(4) ?
C10 O1 Zn1 111.5(3) ?
C13 O2 C12 115.0(5) ?
C13 O2 Zn1 113.0(3) ?
C12 O2 Zn1 112.7(4) ?
C16 O3 C17 117.0(5) ?
C16 O3 Zn1 121.9(4) ?
C17 O3 Zn1 121.1(4) ?

loop_
_geom_bond_atom_site_label_1
_geom_bond_atom_site_label_2
_geom_bond_distance
_geom_bond_publ_flag
Zn1 N6 2.109(5) yes
Zn1 N2 2.117(5) yes
Zn1 N3 2.256(5) yes
Zn1 O3 2.257(4) yes
Zn1 N4 2.259(5) yes
Zn1 O2 2.274(4) yes
Zn1 O1 2.284(4) yes
C1 N1 1.381(8) ?
C1 C6 1.407(8) ?
C1 C2 1.409(8) ?
C2 C3 1.363(9) ?
C2 H2 0.95 ?
C3 C4 1.412(9) ?
C3 H3 0.95 ?
C4 C5 1.377(9) ?
C4 H4 0.95 ?
C5 C6 1.401(8) ?
C5 H5 0.95 ?
C6 N2 1.402(7) ?
C7 N2 1.324(7) ?
C7 N1 1.342(7) ?
C7 C8 1.493(8) ?
C8 N3 1.470(8) ?
C8 H8A 0.99 ?
C8 H8B 0.99 ?
C9 N3 1.481(8) ?
C9 C10 1.488(9) ?
C9 H9A 0.99 ?
C9 H9B 0.99 ?
C10 O1 1.428(7) ?
C10 H10A 0.99 ?
C10 H10B 0.99 ?
C11 O1 1.426(7) ?
C11 C12 1.497(9) ?
C11 H11A 0.99 ?
C11 H11B 0.99 ?
C12 O2 1.425(7) ?
C12 H12A 0.99 ?
C12 H12B 0.99 ?
C13 O2 1.420(7) ?
C13 C14 1.512(9) ?
C13 H13A 0.99 ?
C13 H13B 0.99 ?
C14 N4 1.475(8) ?
C14 H14A 0.99 ?
C14 H14B 0.99 ?
C15 N4 1.478(7) ?
C15 C16 1.503(9) ?
C15 H15A 0.99 ?
C15 H15B 0.99 ?
C16 O3 1.421(7) ?
C16 H16A 0.99 ?
C16 H16B 0.99 ?
C17 O3 1.429(7) ?
C17 C18 1.506(9) ?
C17 H17A 0.99 ?
C17 H17B 0.99 ?
C18 N3 1.486(8) ?
C18 H18A 0.99 ?
C18 H18B 0.99 ?
C19 C20 1.472(8) ?
C19 N4 1.478(7) ?
C19 H19A 0.99 ?
C19 H19B 0.99 ?
C20 N6 1.325(8) ?
C20 N5 1.349(8) ?
C21 C22 1.383(8) ?
C21 C26 1.390(9) ?
C21 N5 1.398(8) ?
C22 C23 1.369(9) ?
C22 H22 0.95 ?
C23 C24 1.398(10) ?
C23 H23 0.95 ?
C24 C25 1.369(8) ?
C24 H24 0.95 ?
C25 C26 1.395(9) ?
C25 H25 0.95 ?
C26 N6 1.414(7) ?
Cl1 O6 1.432(5) ?
Cl1 O7 1.437(4) ?
Cl1 O5 1.439(4) ?
Cl1 O4 1.458(4) ?
Cl2 O8 1.352(7) ?
Cl2 O10 1.395(5) ?
Cl2 O9 1.399(7) ?
Cl2 O11 1.441(5) ?
N1 H1 0.88 ?
N5 H5A 0.88 ?

loop_
_geom_hbond_atom_site_label_D
_geom_hbond_atom_site_label_H
_geom_hbond_atom_site_label_A
_geom_hbond_distance_DH
_geom_hbond_distance_HA
_geom_hbond_distance_DA
_geom_hbond_angle_DHA
_geom_hbond_site_symmetry_A
N1 H1 O4 0.88 2.04 2.868(7) 156.2 2_666
N5 H5A O11 0.88 2.03 2.861(7) 157.1 1_655

loop_
_geom_torsion_atom_site_label_1
_geom_torsion_atom_site_label_2
_geom_torsion_atom_site_label_3
_geom_torsion_atom_site_label_4
_geom_torsion
N1 C1 C2 C3 -178.2(6)
C6 C1 C2 C3 1.8(9)
C1 C2 C3 C4 -1.8(9)
C2 C3 C4 C5 1.1(10)
C3 C4 C5 C6 -0.2(9)
C4 C5 C6 N2 178.7(6)
C4 C5 C6 C1 0.2(9)
N1 C1 C6 C5 179.0(5)
C2 C1 C6 C5 -1.0(9)
N1 C1 C6 N2 0.2(6)
C2 C1 C6 N2 -179.9(5)
N2 C7 C8 N3 -30.6(8)
N1 C7 C8 N3 145.8(6)
N3 C9 C10 O1 57.5(7)
O1 C11 C12 O2 -59.7(6)
O2 C13 C14 N4 56.4(7)
N4 C15 C16 O3 -35.8(7)
O3 C17 C18 N3 -37.9(7)
N4 C19 C20 N6 -26.7(9)
N4 C19 C20 N5 154.2(6)
C26 C21 C22 C23 -1.2(10)
N5 C21 C22 C23 -179.3(7)
C21 C22 C23 C24 2.3(10)
C22 C23 C24 C25 -2.4(11)
C23 C24 C25 C26 1.2(10)
C22 C21 C26 C25 0.1(10)
N5 C21 C26 C25 178.7(5)
C22 C21 C26 N6 -179.9(6)
N5 C21 C26 N6 -1.3(7)
C24 C25 C26 C21 -0.1(9)
C24 C25 C26 N6 179.9(6)
N2 C7 N1 C1 0.3(7)
C8 C7 N1 C1 -176.4(5)
C6 C1 N1 C7 -0.3(6)
C2 C1 N1 C7 179.8(6)
N1 C7 N2 C6 -0.2(7)
C8 C7 N2 C6 176.6(5)
N1 C7 N2 Zn1 -165.8(4)
C8 C7 N2 Zn1 10.9(7)
C5 C6 N2 C7 -178.6(6)
C1 C6 N2 C7 0.0(6)
C5 C6 N2 Zn1 -19.8(11)
C1 C6 N2 Zn1 158.8(5)
N6 Zn1 N2 C7 115.6(10)
N3 Zn1 N2 C7 6.6(4)
O3 Zn1 N2 C7 -61.2(4)
N4 Zn1 N2 C7 -131.5(4)
O2 Zn1 N2 C7 154.5(4)
O1 Zn1 N2 C7 82.6(4)
N6 Zn1 N2 C6 -42.4(14)
N3 Zn1 N2 C6 -151.3(6)
O3 Zn1 N2 C6 140.9(6)
N4 Zn1 N2 C6 70.6(6)
O2 Zn1 N2 C6 -3.4(6)
O1 Zn1 N2 C6 -75.3(6)
C7 C8 N3 C9 -87.3(6)
C7 C8 N3 C18 147.8(5)
C7 C8 N3 Zn1 31.2(6)
C10 C9 N3 C8 77.6(7)
C10 C9 N3 C18 -157.9(5)
C10 C9 N3 Zn1 -39.8(6)
C17 C18 N3 C8 -60.0(7)
C17 C18 N3 C9 175.5(5)
C17 C18 N3 Zn1 56.5(6)
N6 Zn1 N3 C8 169.5(4)
N2 Zn1 N3 C8 -21.5(4)
O3 Zn1 N3 C8 80.1(4)
N4 Zn1 N3 C8 78.3(4)
O2 Zn1 N3 C8 -87.4(4)
O1 Zn1 N3 C8 -109.5(4)
N6 Zn1 N3 C9 -70.5(4)
N2 Zn1 N3 C9 98.5(4)
O3 Zn1 N3 C9 -159.9(4)
N4 Zn1 N3 C9 -161.7(4)
O2 Zn1 N3 C9 32.6(5)
O1 Zn1 N3 C9 10.5(4)
N6 Zn1 N3 C18 50.3(4)
N2 Zn1 N3 C18 -140.7(4)
O3 Zn1 N3 C18 -39.0(4)
N4 Zn1 N3 C18 -40.8(5)
O2 Zn1 N3 C18 153.5(3)
O1 Zn1 N3 C18 131.3(4)
C13 C14 N4 C19 73.5(6)
C13 C14 N4 C15 -162.3(5)
C13 C14 N4 Zn1 -43.2(6)
C20 C19 N4 C14 -92.7(6)
C20 C19 N4 C15 143.3(5)
C20 C19 N4 Zn1 24.7(6)
C16 C15 N4 C14 172.7(5)
C16 C15 N4 C19 -63.4(7)
C16 C15 N4 Zn1 54.1(6)
N6 Zn1 N4 C14 103.6(4)
N2 Zn1 N4 C14 -65.8(4)
N3 Zn1 N4 C14 -156.2(4)
O3 Zn1 N4 C14 -158.1(4)
O2 Zn1 N4 C14 15.3(4)
O1 Zn1 N4 C14 37.1(5)
N6 Zn1 N4 C19 -15.6(4)
N2 Zn1 N4 C19 174.9(4)
N3 Zn1 N4 C19 84.6(4)
O3 Zn1 N4 C19 82.7(4)
O2 Zn1 N4 C19 -103.9(4)
O1 Zn1 N4 C19 -82.1(5)
N6 Zn1 N4 C15 -135.8(4)
N2 Zn1 N4 C15 54.7(4)
N3 Zn1 N4 C15 -35.7(5)
O3 Zn1 N4 C15 -37.5(4)
O2 Zn1 N4 C15 135.8(4)
O1 Zn1 N4 C15 157.6(3)
N6 C20 N5 C21 -0.5(7)
C19 C20 N5 C21 178.7(6)
C22 C21 N5 C20 179.6(7)
C26 C21 N5 C20 1.2(7)
N5 C20 N6 C26 -0.3(7)
C19 C20 N6 C26 -179.5(6)
N5 C20 N6 Zn1 -168.8(4)
C19 C20 N6 Zn1 12.0(8)
C21 C26 N6 C20 1.0(7)
C25 C26 N6 C20 -179.0(7)
C21 C26 N6 Zn1 164.2(5)
C25 C26 N6 Zn1 -15.7(11)
N2 Zn1 N6 C20 118.1(10)
N3 Zn1 N6 C20 -135.3(4)
O3 Zn1 N6 C20 -65.2(4)
N4 Zn1 N6 C20 2.9(4)
O2 Zn1 N6 C20 79.2(4)
O1 Zn1 N6 C20 151.0(4)
N2 Zn1 N6 C26 -44.5(14)
N3 Zn1 N6 C26 62.1(6)
O3 Zn1 N6 C26 132.2(6)
N4 Zn1 N6 C26 -159.7(6)
O2 Zn1 N6 C26 -83.4(6)
O1 Zn1 N6 C26 -11.6(6)
C12 C11 O1 C10 174.3(5)
C12 C11 O1 Zn1 43.5(6)
C9 C10 O1 C11 -177.0(5)
C9 C10 O1 Zn1 -45.3(6)
N6 Zn1 O1 C11 -101.4(4)
N2 Zn1 O1 C11 72.5(4)
N3 Zn1 O1 C11 152.7(4)
O3 Zn1 O1 C11 168.3(4)
N4 Zn1 O1 C11 -36.2(5)
O2 Zn1 O1 C11 -13.9(4)
N6 Zn1 O1 C10 125.6(4)
N2 Zn1 O1 C10 -60.5(4)
N3 Zn1 O1 C10 19.8(4)
O3 Zn1 O1 C10 35.3(5)
N4 Zn1 O1 C10 -169.2(4)
O2 Zn1 O1 C10 -146.9(4)
C14 C13 O2 C12 -171.6(5)
C14 C13 O2 Zn1 -40.3(6)
C11 C12 O2 C13 -179.8(5)
C11 C12 O2 Zn1 48.8(5)
N6 Zn1 O2 C13 -66.3(4)
N2 Zn1 O2 C13 120.8(4)
N3 Zn1 O2 C13 -175.0(4)
O3 Zn1 O2 C13 25.4(5)
N4 Zn1 O2 C13 14.6(4)
O1 Zn1 O2 C13 -152.4(4)
N6 Zn1 O2 C12 66.1(4)
N2 Zn1 O2 C12 -106.8(4)
N3 Zn1 O2 C12 -42.6(5)
O3 Zn1 O2 C12 157.8(4)
N4 Zn1 O2 C12 147.1(4)
O1 Zn1 O2 C12 -20.0(4)
C15 C16 O3 C17 -177.6(5)
C15 C16 O3 Zn1 1.9(6)
C18 C17 O3 C16 -178.2(5)
C18 C17 O3 Zn1 2.3(7)
N6 Zn1 O3 C16 98.3(4)
N2 Zn1 O3 C16 -82.4(4)
N3 Zn1 O3 C16 -158.4(5)
N4 Zn1 O3 C16 20.4(4)
O2 Zn1 O3 C16 9.2(6)
O1 Zn1 O3 C16 -174.4(4)
N6 Zn1 O3 C17 -82.2(4)
N2 Zn1 O3 C17 97.1(4)
N3 Zn1 O3 C17 21.2(4)
N4 Zn1 O3 C17 -160.1(5)
O2 Zn1 O3 C17 -171.3(4)
O1 Zn1 O3 C17 5.1(6)
